data_7221504
loop_
_publ_author_name
'Sanchez-Benitez, J.'
'Martinez-Lope, M.J.'
'Alonso, J.A.'

_publ_section_title
;
 Magnetism, magnetotransport and magnetic structure of Th Cu3 Mn4 O12,
 prepared at moderate pressures
;
_journal_name_full
;
Zeitschrift fuer Naturforschung, Teil B. Anorganische Chemie, Organische 
Chemie (42,1987-)
;
_journal_page_first 655
_journal_page_last 660
_journal_volume 63
_journal_year 2008
_chemical_formula_sum 'Cu2.856 Mn4.144 O12 Th'
_chemical_name_systematic 'Th Cu2.856 Mn4.144 O12'
_space_group_IT_number 204
_symmetry_space_group_name_Hall '-I 2 2 3'
_symmetry_space_group_name_H-M 'I m -3'
_cell_angle_alpha 90
_cell_angle_beta 90
_cell_angle_gamma 90
_cell_formula_units_Z 2
_cell_length_a 7.4058
_cell_length_b 7.4058
_cell_length_c 7.4058
_cell_volume 406.178
_citation_journal_id_ASTM ZNBSEN
_cod_data_source_file Sanchez-Benitez_ZNBSEN_2008_1504.cif
_cod_data_source_block Cu2.856Mn4.144O12Th1
_cod_original_cell_volume 406.1776
_cod_original_formula_sum 'Cu2.856 Mn4.144 O12 Th1'
_cod_database_code 7221504

loop_
_symmetry_equiv_pos_as_xyz
x,y,z
-x,-y,z
x,-y,-z
-x,y,-z
z,x,y
-z,-x,y
z,-x,-y
-z,x,-y
y,z,x
y,-z,-x
-y,z,-x
-y,-z,x
-x,-y,-z
x,y,-z
-x,y,z
x,-y,z
-z,-x,-y
z,x,-y
-z,x,y
z,-x,y
-y,-z,-x
-y,z,x
y,-z,x
y,z,-x
x+1/2,y+1/2,z+1/2
-x+1/2,-y+1/2,z+1/2
x+1/2,-y+1/2,-z+1/2
-x+1/2,y+1/2,-z+1/2
z+1/2,x+1/2,y+1/2
-z+1/2,-x+1/2,y+1/2
z+1/2,-x+1/2,-y+1/2
-z+1/2,x+1/2,-y+1/2
y+1/2,z+1/2,x+1/2
y+1/2,-z+1/2,-x+1/2
-y+1/2,z+1/2,-x+1/2
-y+1/2,-z+1/2,x+1/2
-x+1/2,-y+1/2,-z+1/2
x+1/2,y+1/2,-z+1/2
-x+1/2,y+1/2,z+1/2
x+1/2,-y+1/2,z+1/2
-z+1/2,-x+1/2,-y+1/2
z+1/2,x+1/2,-y+1/2
-z+1/2,x+1/2,y+1/2
z+1/2,-x+1/2,y+1/2
-y+1/2,-z+1/2,-x+1/2
-y+1/2,z+1/2,x+1/2
y+1/2,-z+1/2,x+1/2
y+1/2,z+1/2,-x+1/2

loop_
_atom_site_label
_atom_site_type_symbol
_atom_site_fract_x
_atom_site_fract_y
_atom_site_fract_z
_atom_site_occupancy
_atom_site_U_iso_or_equiv
Cu1 Cu+2 0 0.5 0.5 0.952 0.0
Mn2 Mn+3 0.25 0.25 0.25 1 0.0
Mn1 Mn+3 0 0.5 0.5 0.048 0.0
Th1 Th+4 0 0 0 1 0.0
O1 O-2 0.2994 0.1758 0 1 0.0
